data_2219369
loop_
_publ_author_name
'Li, Cheng'
'Dong, Xiao-Qing'
'Wang, Quan'
'Ren, Chun-Xia'
'Ding, Yu-Qiang'

_publ_section_title
;Chlorido(pyridine-\k<i>N</i>)bis[2-(quinolin-2-yl)phenyl-\k^2^<i>C</i>^1^,<i>N</i>]iridium(III)
 monohydrate
;
_journal_coeditor_code HY2145
_journal_issue 9
_journal_name_full 'Acta Crystallographica Section E'
_journal_page_first m1205
_journal_paper_doi 10.1107/S1600536808025452
_journal_volume 64
_journal_year 2008
_chemical_formula_iupac '[Ir (C15 H10 N)2 Cl (C5 H5 N)], H2 O'
_chemical_formula_moiety 'C35 H27 Cl Ir N3 O'
_chemical_formula_sum 'C35 H27 Cl Ir N3 O'
_chemical_formula_weight 733.25
_chemical_name_systematic
;
Chlorido(pyridine-\k<i>N</i>)bis[2-(quinolin-2-yl)phenyl-
\k^2^C^1^,N]iridium(III) monohydrate
;
_space_group_IT_number 14
_symmetry_cell_setting monoclinic
_symmetry_space_group_name_Hall '-P 2yn'
_symmetry_space_group_name_H-M 'P 1 21/n 1'
_atom_sites_solution_hydrogens geom
_atom_sites_solution_primary direct
_atom_sites_solution_secondary difmap
_cell_angle_alpha 90.00
_cell_angle_beta 98.545(3)
_cell_angle_gamma 90.00
_cell_formula_units_Z 4
_cell_length_a 9.8949(15)
_cell_length_b 17.653(3)
_cell_length_c 16.424(3)
_cell_measurement_reflns_used 3064
_cell_measurement_temperature 273(2)
_cell_measurement_theta_max 23.45
_cell_measurement_theta_min 2.54
_cell_volume 2837.0(8)
_computing_cell_refinement 'SAINT (Bruker, 2007)'
_computing_data_collection 'APEX2 (Bruker, 2007)'
_computing_data_reduction 'SAINT (Bruker, 2007)'
_computing_molecular_graphics 'PLATON (Spek, 2003)'
_computing_publication_material 'SHELXL97 (Sheldrick, 2008)'
_computing_structure_refinement 'SHELXL97 (Sheldrick, 2008)'
_computing_structure_solution 'SIR97 (Altomare <i>et al.</i>,  1999)'
_diffrn_ambient_temperature 273(2)
_diffrn_measured_fraction_theta_full 0.999
_diffrn_measured_fraction_theta_max 0.999
_diffrn_measurement_device_type 'Bruker SMART APEXII CCD area-detector'
_diffrn_measurement_method '\f and \w'
_diffrn_radiation_monochromator graphite
_diffrn_radiation_source 'fine-focus sealed tube'
_diffrn_radiation_type MoK\a
_diffrn_radiation_wavelength 0.71073
_diffrn_reflns_av_R_equivalents 0.0491
_diffrn_reflns_av_sigmaI/netI 0.0576
_diffrn_reflns_limit_h_max 10
_diffrn_reflns_limit_h_min -11
_diffrn_reflns_limit_k_max 21
_diffrn_reflns_limit_k_min -20
_diffrn_reflns_limit_l_max 19
_diffrn_reflns_limit_l_min -16
_diffrn_reflns_number 14857
_diffrn_reflns_theta_full 25.05
_diffrn_reflns_theta_max 25.05
_diffrn_reflns_theta_min 1.70
_exptl_absorpt_coefficient_mu 4.834
_exptl_absorpt_correction_T_max 0.684
_exptl_absorpt_correction_T_min 0.511
_exptl_absorpt_correction_type multi-scan
_exptl_absorpt_process_details '(SADABS; Sheldrick, 1996)'
_exptl_crystal_colour red
_exptl_crystal_density_diffrn 1.717
_exptl_crystal_density_method 'not measured'
_exptl_crystal_description block
_exptl_crystal_F_000 1440
_exptl_crystal_size_max 0.16
_exptl_crystal_size_mid 0.12
_exptl_crystal_size_min 0.08
_refine_diff_density_max 0.782
_refine_diff_density_min -0.720
_refine_ls_extinction_method none
_refine_ls_goodness_of_fit_ref 1.022
_refine_ls_hydrogen_treatment constr
_refine_ls_matrix_type full
_refine_ls_number_parameters 370
_refine_ls_number_reflns 5027
_refine_ls_number_restraints 9
_refine_ls_restrained_S_all 1.839
_refine_ls_R_factor_all 0.0598
_refine_ls_R_factor_gt 0.0342
_refine_ls_shift/su_max 0.001
_refine_ls_shift/su_mean 0.000
_refine_ls_structure_factor_coef Fsqd
_refine_ls_weighting_details 'calc w=1/[\s^2^(Fo^2^)+(0.0276P)^2^+1.7551P] where P=(Fo^2^+2Fc^2^)/3'
_refine_ls_weighting_scheme calc
_refine_ls_wR_factor_gt 0.0659
_refine_ls_wR_factor_ref 0.0748
_reflns_number_gt 3702
_reflns_number_total 5027
_reflns_threshold_expression >2\s(I)
_cod_data_source_file hy2145.cif
_cod_data_source_block I
_cod_depositor_comments
;
 Marking attached hydrogen atoms.

 Antanas Vaitkus,
 2017-08-09

The following automatic conversions were performed:
'_symmetry_cell_setting' value 'Monoclinic' changed to 'monoclinic'
according to '/home/saulius/struct/CIF-dictionaries/cif_core.dic'
dictionary named 'cif_core.dic' version 2.4.1 from 2010-06-29.

Automatic conversion script
Id: cif_fix_enum 1527 2010-12-29 10:47:43Z saulius 

The following automatic conversions were performed:

'_symmetry_cell_setting' value 'Monoclinic' changed to 'monoclinic'
according to /home/saulius/struct/CIF-dictionaries/cif_core.dic
dictionary named 'cif_core.dic' version 2.4.1 from 2010-06-29.

Automatic conversion script
Id: cif_fix_values 1715 2011-07-08 13:25:40Z adriana 
;
_cod_original_sg_symbol_H-M 'P 21/n'
_cod_database_code 2219369
_cod_database_fobs_code 2219369

loop_
_symmetry_equiv_pos_as_xyz
'x, y, z'
'-x+1/2, y+1/2, -z+1/2'
'-x, -y, -z'
'x-1/2, -y-1/2, z-1/2'

loop_
_atom_site_type_symbol
_atom_site_label
_atom_site_fract_x
_atom_site_fract_y
_atom_site_fract_z
_atom_site_U_iso_or_equiv
_atom_site_adp_type
_atom_site_calc_flag
_atom_site_refinement_flags
_atom_site_occupancy
_atom_site_attached_hydrogens
Ir Ir1 0.09759(3) 0.240147(11) 0.005833(14) 0.03528(9) Uani d . 1 0
Cl Cl1 0.20494(18) 0.31961(8) -0.09466(10) 0.0514(4) Uani d . 1 0
N N1 0.0132(5) 0.3437(2) 0.0339(3) 0.0410(13) Uani d . 1 0
N N2 0.1566(5) 0.1294(3) -0.0176(3) 0.0394(12) Uani d . 1 0
N N3 0.2997(5) 0.2349(2) 0.0852(3) 0.0382(11) Uani d . 1 0
O O1 0.4549(12) 0.4379(6) 0.9584(8) 0.245(5) Uani d U 1 2
C C1 0.0782(7) 0.4038(3) 0.0794(4) 0.0442(17) Uani d . 1 0
C C2 0.2205(8) 0.4034(3) 0.1040(4) 0.056(2) Uani d . 1 0
H H2 0.2725 0.3631 0.0893 0.067 Uiso calc R 1 0
C C3 0.2822(8) 0.4615(4) 0.1490(5) 0.066(2) Uani d . 1 0
H H3 0.3764 0.4605 0.1648 0.080 Uiso calc R 1 0
C C4 0.2069(9) 0.5232(4) 0.1724(5) 0.067(2) Uani d . 1 0
H H4 0.2501 0.5617 0.2051 0.081 Uiso calc R 1 0
C C5 0.0719(9) 0.5258(4) 0.1467(4) 0.062(2) Uani d . 1 0
H H5 0.0226 0.5678 0.1598 0.074 Uiso calc R 1 0
C C6 0.0025(7) 0.4663(3) 0.1002(4) 0.0464(17) Uani d . 1 0
C C7 -0.1381(8) 0.4686(3) 0.0732(4) 0.0566(19) Uani d . 1 0
H H7 -0.1897 0.5093 0.0874 0.068 Uiso calc R 1 0
C C8 -0.1989(8) 0.4119(3) 0.0268(4) 0.0541(18) Uani d . 1 0
H H8 -0.2924 0.4135 0.0084 0.065 Uiso calc R 1 0
C C9 -0.1209(7) 0.3500(3) 0.0060(4) 0.0432(16) Uani d . 1 0
C C10 -0.1786(7) 0.2886(3) -0.0478(4) 0.0425(16) Uani d . 1 0
C C11 -0.0862(6) 0.2318(3) -0.0616(3) 0.0396(14) Uani d . 1 0
C C12 -0.1354(7) 0.1741(3) -0.1161(4) 0.0469(17) Uani d . 1 0
H H12 -0.0758 0.1362 -0.1279 0.056 Uiso calc R 1 0
C C13 -0.2704(8) 0.1716(4) -0.1532(4) 0.0553(19) Uani d . 1 0
H H13 -0.3008 0.1324 -0.1893 0.066 Uiso calc R 1 0
C C14 -0.3594(8) 0.2273(4) -0.1365(4) 0.065(2) Uani d . 1 0
H H14 -0.4507 0.2250 -0.1602 0.078 Uiso calc R 1 0
C C15 -0.3145(7) 0.2865(4) -0.0848(4) 0.0568(19) Uani d . 1 0
H H15 -0.3745 0.3248 -0.0748 0.068 Uiso calc R 1 0
C C16 0.2238(7) 0.1046(3) -0.0807(4) 0.0475(17) Uani d . 1 0
C C17 0.2191(8) 0.1467(4) -0.1529(4) 0.064(2) Uani d . 1 0
H H17 0.1692 0.1915 -0.1591 0.077 Uiso calc R 1 0
C C18 0.2872(10) 0.1225(5) -0.2148(5) 0.086(3) Uani d . 1 0
H H18 0.2808 0.1499 -0.2636 0.103 Uiso calc R 1 0
C C19 0.3657(10) 0.0572(6) -0.2046(7) 0.098(3) Uani d . 1 0
H H19 0.4180 0.0436 -0.2449 0.118 Uiso calc R 1 0
C C20 0.3677(10) 0.0138(5) -0.1382(6) 0.093(3) Uani d . 1 0
H H20 0.4175 -0.0311 -0.1342 0.111 Uiso calc R 1 0
C C21 0.2959(8) 0.0346(4) -0.0741(5) 0.062(2) Uani d . 1 0
C C22 0.2865(9) -0.0103(4) -0.0068(6) 0.084(3) Uani d . 1 0
H H22 0.3361 -0.0551 0.0004 0.100 Uiso calc R 1 0
C C23 0.2056(8) 0.0103(4) 0.0493(5) 0.070(2) Uani d . 1 0
H H23 0.1929 -0.0226 0.0916 0.084 Uiso calc R 1 0
C C24 0.1409(7) 0.0813(3) 0.0435(4) 0.0439(16) Uani d . 1 0
C C25 0.0577(7) 0.1094(3) 0.1027(4) 0.0447(17) Uani d . 1 0
C C26 0.0204(6) 0.1851(3) 0.0943(4) 0.0383(15) Uani d . 1 0
C C27 -0.0564(6) 0.2134(4) 0.1515(4) 0.0507(17) Uani d . 1 0
H H27 -0.0838 0.2638 0.1477 0.061 Uiso calc R 1 0
C C28 -0.0932(7) 0.1694(5) 0.2134(4) 0.060(2) Uani d . 1 0
H H28 -0.1419 0.1908 0.2519 0.072 Uiso calc R 1 0
C C29 -0.0586(8) 0.0943(5) 0.2190(5) 0.065(2) Uani d . 1 0
H H29 -0.0866 0.0643 0.2600 0.078 Uiso calc R 1 0
C C30 0.0164(8) 0.0637(4) 0.1646(4) 0.061(2) Uani d . 1 0
H H30 0.0404 0.0127 0.1682 0.073 Uiso calc R 1 0
C C31 0.4148(7) 0.2258(3) 0.0510(4) 0.0507(17) Uani d . 1 0
H H31 0.4105 0.2314 -0.0056 0.061 Uiso calc R 1 0
C C32 0.5380(7) 0.2085(4) 0.0979(5) 0.062(2) Uani d . 1 0
H H32 0.6156 0.2022 0.0729 0.075 Uiso calc R 1 0
C C33 0.5461(8) 0.2007(4) 0.1814(5) 0.068(2) Uani d . 1 0
H H33 0.6291 0.1894 0.2136 0.082 Uiso calc R 1 0
C C34 0.4306(7) 0.2098(4) 0.2167(4) 0.0548(18) Uani d . 1 0
H H34 0.4329 0.2039 0.2732 0.066 Uiso calc R 1 0
C C35 0.3112(6) 0.2276(3) 0.1669(4) 0.0439(15) Uani d . 1 0
H H35 0.2335 0.2352 0.1915 0.053 Uiso calc R 1 0

loop_
_atom_site_aniso_label
_atom_site_aniso_U_11
_atom_site_aniso_U_22
_atom_site_aniso_U_33
_atom_site_aniso_U_12
_atom_site_aniso_U_13
_atom_site_aniso_U_23
Ir1 0.04334(15) 0.03234(13) 0.02941(13) -0.00102(12) 0.00295(9) 0.00188(11)
Cl1 0.0700(12) 0.0461(9) 0.0389(9) -0.0098(8) 0.0114(8) 0.0051(7)
N1 0.055(4) 0.035(3) 0.031(3) 0.003(2) 0.002(3) 0.005(2)
N2 0.045(3) 0.037(3) 0.035(3) 0.000(2) 0.004(2) -0.001(2)
N3 0.038(3) 0.039(3) 0.036(3) 0.002(2) 0.002(2) -0.001(2)
O1 0.244(5) 0.245(5) 0.245(5) 0.0004(10) 0.0366(13) -0.0004(10)
C1 0.063(5) 0.034(3) 0.034(4) -0.001(3) 0.004(3) 0.008(3)
C2 0.073(6) 0.038(4) 0.053(5) -0.002(3) -0.006(4) 0.001(3)
C3 0.082(6) 0.040(4) 0.069(5) -0.008(4) -0.016(4) 0.000(4)
C4 0.093(7) 0.044(4) 0.059(5) -0.015(4) -0.010(5) -0.011(4)
C5 0.106(7) 0.037(4) 0.044(4) -0.002(4) 0.015(4) 0.001(3)
C6 0.068(5) 0.038(4) 0.035(4) 0.001(3) 0.012(3) 0.004(3)
C7 0.079(6) 0.038(4) 0.054(5) 0.013(4) 0.015(4) 0.000(3)
C8 0.059(5) 0.051(4) 0.052(4) 0.008(4) 0.005(4) 0.004(3)
C9 0.058(5) 0.036(3) 0.035(4) 0.004(3) 0.008(3) 0.007(3)
C10 0.053(4) 0.038(3) 0.033(4) 0.000(3) -0.004(3) 0.008(3)
C11 0.049(4) 0.038(3) 0.030(3) 0.001(3) 0.000(3) 0.009(3)
C12 0.057(5) 0.038(3) 0.043(4) -0.004(3) -0.003(3) 0.001(3)
C13 0.073(6) 0.048(4) 0.041(4) -0.011(4) -0.005(4) -0.001(3)
C14 0.060(5) 0.066(5) 0.061(5) -0.007(4) -0.017(4) 0.004(4)
C15 0.054(5) 0.058(4) 0.055(5) 0.006(3) -0.004(4) 0.004(4)
C16 0.054(5) 0.042(4) 0.049(4) -0.004(3) 0.013(3) -0.015(3)
C17 0.095(6) 0.049(4) 0.053(5) -0.016(4) 0.026(4) -0.013(4)
C18 0.118(8) 0.082(6) 0.068(6) -0.019(6) 0.049(6) -0.021(5)
C19 0.107(8) 0.101(8) 0.100(8) -0.004(6) 0.059(7) -0.029(6)
C20 0.111(8) 0.079(6) 0.091(8) 0.023(6) 0.025(6) -0.034(6)
C21 0.067(5) 0.054(4) 0.064(5) 0.005(4) 0.009(4) -0.017(4)
C22 0.105(8) 0.062(5) 0.081(7) 0.036(5) 0.002(6) -0.007(5)
C23 0.092(7) 0.046(4) 0.072(6) 0.014(4) 0.011(5) 0.014(4)
C24 0.054(4) 0.032(3) 0.042(4) -0.002(3) -0.003(3) 0.002(3)
C25 0.052(4) 0.046(4) 0.034(4) -0.008(3) -0.001(3) 0.011(3)
C26 0.035(4) 0.048(4) 0.030(3) -0.005(3) -0.002(3) 0.003(3)
C27 0.044(4) 0.067(4) 0.041(4) 0.007(3) 0.005(3) 0.015(3)
C28 0.035(4) 0.101(6) 0.043(4) -0.010(4) 0.008(3) 0.013(4)
C29 0.058(5) 0.087(6) 0.050(5) -0.018(4) 0.007(4) 0.020(4)
C30 0.076(6) 0.056(4) 0.048(5) -0.001(4) 0.003(4) 0.016(4)
C31 0.053(5) 0.052(4) 0.047(4) -0.003(3) 0.007(3) -0.004(3)
C32 0.042(5) 0.075(5) 0.071(6) 0.007(4) 0.011(4) -0.011(4)
C33 0.050(5) 0.087(6) 0.062(5) 0.009(4) -0.009(4) -0.002(4)
C34 0.058(5) 0.065(4) 0.038(4) -0.001(4) -0.003(4) 0.003(3)
C35 0.047(4) 0.046(4) 0.038(4) -0.002(3) 0.005(3) -0.007(3)

loop_
_atom_type_symbol
_atom_type_description
_atom_type_scat_dispersion_real
_atom_type_scat_dispersion_imag
_atom_type_scat_source
C C 0.0033 0.0016 'International Tables Vol C Tables 4.2.6.8 and 6.1.1.4'
H H 0.0000 0.0000 'International Tables Vol C Tables 4.2.6.8 and 6.1.1.4'
N N 0.0061 0.0033 'International Tables Vol C Tables 4.2.6.8 and 6.1.1.4'
O O 0.0106 0.0060 'International Tables Vol C Tables 4.2.6.8 and 6.1.1.4'
Ir Ir -1.4442 7.9887 'International Tables Vol C Tables 4.2.6.8 and 6.1.1.4'
Cl Cl 0.1484 0.1585 'International Tables Vol C Tables 4.2.6.8 and 6.1.1.4'

loop_
_geom_angle_atom_site_label_1
_geom_angle_atom_site_label_2
_geom_angle_atom_site_label_3
_geom_angle
_geom_angle_publ_flag
C11 Ir1 C26 87.3(2) y
C11 Ir1 N1 80.0(2) y
C26 Ir1 N1 93.3(2) y
C11 Ir1 N2 94.9(2) y
C26 Ir1 N2 80.0(2) y
N1 Ir1 N2 171.7(2) y
C11 Ir1 N3 173.07(19) y
C26 Ir1 N3 87.8(2) y
N1 Ir1 N3 105.16(18) y
N2 Ir1 N3 79.48(17) y
C11 Ir1 Cl1 96.67(17) y
C26 Ir1 Cl1 174.02(16) y
N1 Ir1 Cl1 83.02(14) y
N2 Ir1 Cl1 104.10(14) y
N3 Ir1 Cl1 88.68(13) y
C9 N1 C1 118.3(5) ?
C9 N1 Ir1 113.8(4) ?
C1 N1 Ir1 127.9(4) ?
C24 N2 C16 118.8(5) ?
C24 N2 Ir1 112.8(4) ?
C16 N2 Ir1 127.7(4) ?
C35 N3 C31 117.0(5) ?
C35 N3 Ir1 121.9(4) ?
C31 N3 Ir1 120.1(4) ?
N1 C1 C6 120.4(6) ?
N1 C1 C2 120.8(6) ?
C6 C1 C2 118.8(6) ?
C3 C2 C1 120.2(7) ?
C3 C2 H2 119.9 ?
C1 C2 H2 119.9 ?
C2 C3 C4 121.5(7) ?
C2 C3 H3 119.3 ?
C4 C3 H3 119.3 ?
C5 C4 C3 119.0(6) ?
C5 C4 H4 120.5 ?
C3 C4 H4 120.5 ?
C4 C5 C6 121.7(7) ?
C4 C5 H5 119.1 ?
C6 C5 H5 119.1 ?
C7 C6 C1 119.2(6) ?
C7 C6 C5 122.0(6) ?
C1 C6 C5 118.8(7) ?
C8 C7 C6 119.9(6) ?
C8 C7 H7 120.1 ?
C6 C7 H7 120.1 ?
C7 C8 C9 120.0(7) ?
C7 C8 H8 120.0 ?
C9 C8 H8 120.0 ?
N1 C9 C8 122.1(6) ?
N1 C9 C10 115.0(5) ?
C8 C9 C10 122.9(6) ?
C15 C10 C11 121.5(6) ?
C15 C10 C9 123.3(6) ?
C11 C10 C9 115.2(5) ?
C12 C11 C10 117.0(6) ?
C12 C11 Ir1 127.9(5) ?
C10 C11 Ir1 114.9(4) ?
C13 C12 C11 121.9(6) ?
C13 C12 H12 119.1 ?
C11 C12 H12 119.1 ?
C14 C13 C12 119.6(6) ?
C14 C13 H13 120.2 ?
C12 C13 H13 120.2 ?
C13 C14 C15 120.6(7) ?
C13 C14 H14 119.7 ?
C15 C14 H14 119.7 ?
C14 C15 C10 119.4(7) ?
C14 C15 H15 120.3 ?
C10 C15 H15 120.3 ?
N2 C16 C17 120.7(6) ?
N2 C16 C21 120.6(6) ?
C17 C16 C21 118.7(7) ?
C18 C17 C16 120.6(8) ?
C18 C17 H17 119.7 ?
C16 C17 H17 119.7 ?
C17 C18 C19 119.9(9) ?
C17 C18 H18 120.0 ?
C19 C18 H18 120.0 ?
C20 C19 C18 121.2(9) ?
C20 C19 H19 119.4 ?
C18 C19 H19 119.4 ?
C19 C20 C21 121.0(9) ?
C19 C20 H20 119.5 ?
C21 C20 H20 119.5 ?
C22 C21 C20 123.7(8) ?
C22 C21 C16 117.9(7) ?
C20 C21 C16 118.3(8) ?
C23 C22 C21 120.6(7) ?
C23 C22 H22 119.7 ?
C21 C22 H22 119.7 ?
C22 C23 C24 120.2(7) ?
C22 C23 H23 119.9 ?
C24 C23 H23 119.9 ?
N2 C24 C23 120.9(7) ?
N2 C24 C25 115.2(5) ?
C23 C24 C25 123.8(6) ?
C26 C25 C30 121.6(7) ?
C26 C25 C24 115.5(6) ?
C30 C25 C24 123.0(6) ?
C27 C26 C25 116.3(6) ?
C27 C26 Ir1 128.8(5) ?
C25 C26 Ir1 114.7(5) ?
C28 C27 C26 122.1(7) ?
C28 C27 H27 118.9 ?
C26 C27 H27 118.9 ?
C29 C28 C27 120.4(7) ?
C29 C28 H28 119.8 ?
C27 C28 H28 119.8 ?
C30 C29 C28 119.9(7) ?
C30 C29 H29 120.1 ?
C28 C29 H29 120.1 ?
C29 C30 C25 119.6(7) ?
C29 C30 H30 120.2 ?
C25 C30 H30 120.2 ?
N3 C31 C32 121.7(6) ?
N3 C31 H31 119.2 ?
C32 C31 H31 119.2 ?
C33 C32 C31 119.9(7) ?
C33 C32 H32 120.1 ?
C31 C32 H32 120.1 ?
C34 C33 C32 119.0(7) ?
C34 C33 H33 120.5 ?
C32 C33 H33 120.5 ?
C33 C34 C35 118.4(7) ?
C33 C34 H34 120.8 ?
C35 C34 H34 120.8 ?
N3 C35 C34 124.0(6) ?
N3 C35 H35 118.0 ?
C34 C35 H35 118.0 ?

loop_
_geom_bond_atom_site_label_1
_geom_bond_atom_site_label_2
_geom_bond_distance
_geom_bond_publ_flag
Ir1 C11 1.990(6) y
Ir1 C26 1.992(6) y
Ir1 N1 2.090(5) y
Ir1 N2 2.092(5) y
Ir1 N3 2.221(5) y
Ir1 Cl1 2.5182(16) y
N1 C9 1.342(7) ?
N1 C1 1.398(7) ?
N2 C24 1.340(7) ?
N2 C16 1.382(8) ?
N3 C35 1.337(7) ?
N3 C31 1.351(8) ?
C1 C6 1.404(9) ?
C1 C2 1.406(9) ?
C2 C3 1.357(8) ?
C2 H2 0.9300 ?
C3 C4 1.404(10) ?
C3 H3 0.9300 ?
C4 C5 1.341(9) ?
C4 H4 0.9300 ?
C5 C6 1.415(9) ?
C5 H5 0.9300 ?
C6 C7 1.397(9) ?
C7 C8 1.345(9) ?
C7 H7 0.9300 ?
C8 C9 1.408(8) ?
C8 H8 0.9300 ?
C9 C10 1.460(8) ?
C10 C15 1.392(8) ?
C10 C11 1.398(8) ?
C11 C12 1.395(8) ?
C12 C13 1.384(8) ?
C12 H12 0.9300 ?
C13 C14 1.375(9) ?
C13 H13 0.9300 ?
C14 C15 1.378(9) ?
C14 H14 0.9300 ?
C15 H15 0.9300 ?
C16 C17 1.395(9) ?
C16 C21 1.423(9) ?
C17 C18 1.368(10) ?
C17 H17 0.9300 ?
C18 C19 1.387(12) ?
C18 H18 0.9300 ?
C19 C20 1.331(12) ?
C19 H19 0.9300 ?
C20 C21 1.404(11) ?
C20 H20 0.9300 ?
C21 C22 1.374(10) ?
C22 C23 1.357(10) ?
C22 H22 0.9300 ?
C23 C24 1.404(8) ?
C23 H23 0.9300 ?
C24 C25 1.452(9) ?
C25 C26 1.389(8) ?
C25 C30 1.405(9) ?
C26 C27 1.386(8) ?
C27 C28 1.371(8) ?
C27 H27 0.9300 ?
C28 C29 1.370(9) ?
C28 H28 0.9300 ?
C29 C30 1.356(10) ?
C29 H29 0.9300 ?
C30 H30 0.9300 ?
C31 C32 1.376(9) ?
C31 H31 0.9300 ?
C32 C33 1.369(9) ?
C32 H32 0.9300 ?
C33 C34 1.366(9) ?
C33 H33 0.9300 ?
C34 C35 1.370(8) ?
C34 H34 0.9300 ?
C35 H35 0.9300 ?

loop_
_geom_torsion_atom_site_label_1
_geom_torsion_atom_site_label_2
_geom_torsion_atom_site_label_3
_geom_torsion_atom_site_label_4
_geom_torsion
C11 Ir1 N1 C9 9.3(4)
C26 Ir1 N1 C9 -77.3(4)
N3 Ir1 N1 C9 -165.9(4)
Cl1 Ir1 N1 C9 107.4(4)
C11 Ir1 N1 C1 -173.1(5)
C26 Ir1 N1 C1 100.3(5)
N3 Ir1 N1 C1 11.7(5)
Cl1 Ir1 N1 C1 -75.0(5)
C11 Ir1 N2 C24 -98.7(4)
C26 Ir1 N2 C24 -12.3(4)
N3 Ir1 N2 C24 77.2(4)
Cl1 Ir1 N2 C24 163.2(4)
C11 Ir1 N2 C16 90.6(5)
C26 Ir1 N2 C16 176.9(5)
N3 Ir1 N2 C16 -93.5(5)
Cl1 Ir1 N2 C16 -7.5(5)
C26 Ir1 N3 C35 -24.1(4)
N1 Ir1 N3 C35 68.6(4)
N2 Ir1 N3 C35 -104.4(4)
Cl1 Ir1 N3 C35 151.0(4)
C26 Ir1 N3 C31 144.4(5)
N1 Ir1 N3 C31 -122.9(4)
N2 Ir1 N3 C31 64.1(4)
Cl1 Ir1 N3 C31 -40.5(4)
C9 N1 C1 C6 4.5(8)
Ir1 N1 C1 C6 -173.0(4)
C9 N1 C1 C2 -174.3(6)
Ir1 N1 C1 C2 8.1(8)
N1 C1 C2 C3 -179.2(6)
C6 C1 C2 C3 1.9(10)
C1 C2 C3 C4 0.0(11)
C2 C3 C4 C5 -2.6(11)
C3 C4 C5 C6 3.1(11)
N1 C1 C6 C7 -1.4(9)
C2 C1 C6 C7 177.5(6)
N1 C1 C6 C5 179.7(6)
C2 C1 C6 C5 -1.4(9)
C4 C5 C6 C7 -180.0(7)
C4 C5 C6 C1 -1.1(10)
C1 C6 C7 C8 -1.1(10)
C5 C6 C7 C8 177.7(6)
C6 C7 C8 C9 0.6(10)
C1 N1 C9 C8 -5.2(9)
Ir1 N1 C9 C8 172.7(5)
C1 N1 C9 C10 174.1(5)
Ir1 N1 C9 C10 -8.0(6)
C7 C8 C9 N1 2.7(10)
C7 C8 C9 C10 -176.5(6)
N1 C9 C10 C15 -177.8(6)
C8 C9 C10 C15 1.5(10)
N1 C9 C10 C11 0.8(8)
C8 C9 C10 C11 -179.9(6)
C15 C10 C11 C12 1.9(9)
C9 C10 C11 C12 -176.7(5)
C15 C10 C11 Ir1 -174.1(5)
C9 C10 C11 Ir1 7.3(7)
C26 Ir1 C11 C12 -90.5(6)
N1 Ir1 C11 C12 175.7(6)
N2 Ir1 C11 C12 -10.8(6)
Cl1 Ir1 C11 C12 94.1(5)
C26 Ir1 C11 C10 85.0(5)
N1 Ir1 C11 C10 -8.8(4)
N2 Ir1 C11 C10 164.7(4)
Cl1 Ir1 C11 C10 -90.5(4)
C10 C11 C12 C13 -1.9(9)
Ir1 C11 C12 C13 173.5(5)
C11 C12 C13 C14 0.1(10)
C12 C13 C14 C15 1.7(10)
C13 C14 C15 C10 -1.7(11)
C11 C10 C15 C14 -0.1(10)
C9 C10 C15 C14 178.4(6)
C24 N2 C16 C17 167.2(6)
Ir1 N2 C16 C17 -22.6(9)
C24 N2 C16 C21 -11.0(9)
Ir1 N2 C16 C21 159.2(5)
N2 C16 C17 C18 179.1(7)
C21 C16 C17 C18 -2.6(11)
C16 C17 C18 C19 -2.4(12)
C17 C18 C19 C20 5.5(15)
C18 C19 C20 C21 -3.4(16)
C19 C20 C21 C22 175.4(9)
C19 C20 C21 C16 -1.8(13)
N2 C16 C21 C22 5.6(10)
C17 C16 C21 C22 -172.7(7)
N2 C16 C21 C20 -177.0(7)
C17 C16 C21 C20 4.7(10)
C20 C21 C22 C23 -174.1(8)
C16 C21 C22 C23 3.1(12)
C21 C22 C23 C24 -6.3(13)
C16 N2 C24 C23 7.9(9)
Ir1 N2 C24 C23 -163.8(5)
C16 N2 C24 C25 -174.1(5)
Ir1 N2 C24 C25 14.2(6)
C22 C23 C24 N2 0.7(11)
C22 C23 C24 C25 -177.1(7)
N2 C24 C25 C26 -7.9(8)
C23 C24 C25 C26 170.0(6)
N2 C24 C25 C30 171.9(6)
C23 C24 C25 C30 -10.2(10)
C30 C25 C26 C27 1.7(9)
C24 C25 C26 C27 -178.5(5)
C30 C25 C26 Ir1 177.2(5)
C24 C25 C26 Ir1 -3.0(7)
C11 Ir1 C26 C27 -81.6(6)
N1 Ir1 C26 C27 -1.8(6)
N2 Ir1 C26 C27 -177.1(6)
N3 Ir1 C26 C27 103.2(5)
N1 Ir1 C26 C25 -176.8(4)
N2 Ir1 C26 C25 8.0(4)
N3 Ir1 C26 C25 -71.7(4)
C25 C26 C27 C28 0.4(9)
Ir1 C26 C27 C28 -174.5(5)
C26 C27 C28 C29 -2.3(10)
C27 C28 C29 C30 2.2(11)
C28 C29 C30 C25 -0.2(11)
C26 C25 C30 C29 -1.8(10)
C24 C25 C30 C29 178.5(6)
C35 N3 C31 C32 1.1(9)
Ir1 N3 C31 C32 -167.9(5)
N3 C31 C32 C33 -0.5(10)
C31 C32 C33 C34 0.5(11)
C32 C33 C34 C35 -1.1(11)
C31 N3 C35 C34 -1.8(9)
Ir1 N3 C35 C34 167.0(5)
C33 C34 C35 N3 1.9(10)
